data_1534219
loop_
_publ_author_name
'Bartlett, N.'
'Quail, J.W.'

_publ_section_title
;
 The Preparation of Palladium Difluoride and Complex Fluorides of
 Palladium in Selenium Tetrafluoride.
;
_journal_name_full 'Journal of the Chemical Society'
_journal_page_first 3728
_journal_page_last 3732
_journal_volume 1961
_journal_year 1961
_chemical_formula_sum 'F6 K2 Pd'
_chemical_name_systematic 'K2 Pd F6'
_space_group_IT_number 164
_symmetry_space_group_name_Hall '-P 3 2"'
_symmetry_space_group_name_H-M 'P -3 m 1'
_cell_angle_alpha 90
_cell_angle_beta 90
_cell_angle_gamma 120
_cell_formula_units_Z 1
_cell_length_a 5.717
_cell_length_b 5.717
_cell_length_c 4.667
_cell_volume 132.101
_citation_journal_id_ASTM JCSOA9
_cod_data_source_file Bartlett_JCSOA9_1961_1917.cif
_cod_data_source_block F6K2Pd1
_cod_original_cell_volume 132.1006
_cod_original_formula_sum 'F6 K2 Pd1'
_cod_database_code 1534219

loop_
_symmetry_equiv_pos_as_xyz
x,y,z
-y,x-y,z
-x+y,-x,z
y,x,-z
-x,-x+y,-z
x-y,-y,-z
-x,-y,-z
y,-x+y,-z
x-y,x,-z
-y,-x,z
x,x-y,z
-x+y,y,z

loop_
_atom_site_label
_atom_site_type_symbol
_atom_site_fract_x
_atom_site_fract_y
_atom_site_fract_z
_atom_site_occupancy
_atom_site_U_iso_or_equiv
F1 F-1 0.15 -0.15 0.24 1 0.0
Pd1 Pd+4 0 0 0 1 0.0
K1 K+1 0.6667 0.3333 0.7 1 0.0
